data_7706968
loop_
_publ_author_name
'Matveeva, Regina'
'Blasius, Clemens K.'
'Wadepohl, Hubert'
'Gade, Lutz H.'

_publ_section_title
;
 Reactivity of a T-shaped cobalt(I) pincer-complex.
;
_journal_issue 20
_journal_name_full 'Dalton transactions (Cambridge, England : 2003)'
_journal_page_first 6802
_journal_page_last 6810
_journal_paper_doi 10.1039/d1dt00277e
_journal_volume 50
_journal_year 2021
_chemical_absolute_configuration ad
_chemical_formula_sum 'C22 H26 Co I N3 O2'
_chemical_formula_weight 550.29
_chemical_properties_physical 'air-sensitive, moisture-sensitive'
_space_group_crystal_system monoclinic
_space_group_IT_number 4
_space_group_name_Hall 'P 2yb'
_space_group_name_H-M_alt 'P 1 21 1'
_atom_sites_solution_hydrogens geom
_atom_sites_solution_primary iterative
_atom_sites_solution_secondary difmap
_audit_block_code ga_rem7a
_audit_creation_date 2020-05-29
_audit_creation_method
;
encif (version 1.124)

encifer (version_id = 274361.64)

Olex2 1.3
(compiled 2020.12.01 svn.r5f60950 for OlexSys, GUI svn.r6226)
;
_audit_update_record
;
2021-01-14 deposited with the CCDC.	2021-03-24 downloaded from the CCDC.
;
_cell_angle_alpha 90
_cell_angle_beta 102.3353(9)
_cell_angle_gamma 90
_cell_formula_units_Z 4
_cell_length_a 11.83518(11)
_cell_length_b 11.45668(12)
_cell_length_c 16.88113(15)
_cell_measurement_reflns_used 50128
_cell_measurement_temperature 120(1)
_cell_measurement_theta_max 34.1110
_cell_measurement_theta_min 2.7070
_cell_volume 2236.10(4)
_computing_cell_refinement 'CrysAlisPro 1.171.40.81a (Rigaku OD, 2020)'
_computing_data_collection 'CrysAlisPro 1.171.40.81a (Rigaku OD, 2020)'
_computing_data_reduction 'CrysAlisPro 1.171.40.81a (Rigaku OD, 2020)'
_computing_publication_material 'encif (Wadepohl, 2009-20); encifer (Allen et al., 2004)'
_computing_structure_refinement 'SHELXL-20xx (Sheldrick, 2015)'
_computing_structure_solution 'SUPERFLIP (Palatinus, 2007-2009)'
_diffrn_ambient_temperature 120(1)
_diffrn_detector 'CCD plate'
_diffrn_detector_area_resol_mean 7.9621
_diffrn_detector_type Eos
_diffrn_measured_fraction_theta_full 0.999
_diffrn_measured_fraction_theta_max 0.979
_diffrn_measurement_details
;
List of Runs (angles in degrees, time in seconds):

  # Type    Start    End  Width  t~exp~   \w     \q     \k     \f   Frames
#--------------------------------------------------------------------------
  1  \w      5.00 103.00   0.50   15.00    --   30.66  38.00  90.00  196
  2  \w    -20.00  73.00   0.50   15.00    --   30.66 -99.00 150.00  186
  3  \w      1.00 101.00   0.50   15.00    --   30.66  77.00-150.00  200
  4  \w    -20.00  73.00   0.50   15.00    --   30.66 -99.00 -90.00  186
  5  \w     10.00  99.00   0.50   15.00    --   30.66  57.00 -30.00  178
  6  \w     10.00  99.00   0.50   15.00    --   30.66  57.00 120.00  178
  7  \w    -20.00  73.00   0.50   15.00    --   30.66 -99.00  90.00  186
  8  \w    -38.00  52.00   0.50   15.00    --   30.66 -57.00-180.00  180
  9  \w      1.00 101.00   0.50   15.00    --   30.66  77.00 150.00  200
 10  \w      1.00 101.00   0.50   15.00    --   30.66  77.00   0.00  200
 11  \w      1.00 101.00   0.50   15.00    --   30.66  77.00 -90.00  200
 12  \w    -20.00  73.00   0.50   15.00    --   30.66 -99.00 -30.00  186
 13  \w      1.00 101.00   0.50   15.00    --   30.66  77.00  90.00  200
 14  \w      5.00 103.00   0.50   15.00    --   30.66  38.00 -90.00  196
 15  \w    -38.00  52.00   0.50   15.00    --   30.66 -57.00 120.00  180
 16  \w    -42.00  56.00   0.50   15.00    --   30.66 -38.00 -60.00  196
 17  \f      0.00 120.00   0.50   15.00  31.58  30.66 -40.00    --   240
 18  \f      0.00 120.00   0.50   15.00  29.73  30.66  40.00    --   240
 19  \f      0.00  27.00   0.50   15.00  78.88  30.66  40.00    --    54
 20  \f      0.00 120.00   0.50   15.00 -17.57  30.66 -40.00    --   240
;
_diffrn_measurement_device 'four-circle diffractometer'
_diffrn_measurement_device_type 'Agilent SuperNova, Dual, Cu at home/near, Eos'
_diffrn_measurement_method '\w and \f scans'
_diffrn_measurement_specimen_support 'polyimid foil'
_diffrn_orient_matrix_type 'CrysAlisPro convention (1999,Acta A55,543-557)'
_diffrn_orient_matrix_UB_11 0.0563163000
_diffrn_orient_matrix_UB_12 0.0123892000
_diffrn_orient_matrix_UB_13 0.0228052000
_diffrn_orient_matrix_UB_21 0.0234265000
_diffrn_orient_matrix_UB_22 -0.0132300000
_diffrn_orient_matrix_UB_23 -0.0342812000
_diffrn_orient_matrix_UB_31 -0.0066123000
_diffrn_orient_matrix_UB_32 0.0591931000
_diffrn_orient_matrix_UB_33 -0.0124336000
_diffrn_radiation_collimation 'focusing mirrors'
_diffrn_radiation_monochromator mirror
_diffrn_radiation_probe x-ray
_diffrn_radiation_type 'Mo K\a'
_diffrn_radiation_wavelength 0.71073
_diffrn_radiation_xray_symbol K-L~2,3~
_diffrn_reflns_av_R_equivalents 0.0485
_diffrn_reflns_av_unetI/netI 0.0320
_diffrn_reflns_Laue_measured_fraction_full 0.999
_diffrn_reflns_Laue_measured_fraction_max 0.979
_diffrn_reflns_limit_h_max 18
_diffrn_reflns_limit_h_min -18
_diffrn_reflns_limit_k_max 17
_diffrn_reflns_limit_k_min -17
_diffrn_reflns_limit_l_max 26
_diffrn_reflns_limit_l_min -26
_diffrn_reflns_number 120221
_diffrn_reflns_point_group_measured_fraction_full 0.999
_diffrn_reflns_point_group_measured_fraction_max 0.965
_diffrn_reflns_theta_full 25.242
_diffrn_reflns_theta_max 34.249
_diffrn_reflns_theta_min 2.164
_diffrn_source 'microfocus X-Ray tube'
_diffrn_source_type 'Agilent SuperNova (Mo) X-ray Source'
_exptl_absorpt_coefficient_mu 2.170
_exptl_absorpt_correction_T_max 1.000
_exptl_absorpt_correction_T_min 0.811
_exptl_absorpt_correction_type gaussian
_exptl_absorpt_process_details
;
CrysAlisPro 1.171.40.81a (Rigaku Oxford Diffraction, 2020)
Numerical absorption correction based on gaussian integration over
a multifaceted crystal model
Empirical absorption correction using spherical harmonics,
implemented in SCALE3 ABSPACK scaling algorithm.
;
_exptl_crystal_colour 'dark red'
_exptl_crystal_density_diffrn 1.635
_exptl_crystal_description block
_exptl_crystal_F_000 1100
_exptl_crystal_size_max 0.145
_exptl_crystal_size_mid 0.111
_exptl_crystal_size_min 0.076
_refine_diff_density_max 0.745
_refine_diff_density_min -0.442
_refine_diff_density_rms 0.074
_refine_ls_abs_structure_details
;
 Flack x determined using 7058 quotients [(I+)-(I-)]/[(I+)+(I-)]
 (Parsons, Flack and Wagner, Acta Cryst. B69 (2013) 249-259).
;
_refine_ls_abs_structure_Flack -0.024(5)
_refine_ls_extinction_method none
_refine_ls_goodness_of_fit_ref 1.043
_refine_ls_hydrogen_treatment constr
_refine_ls_matrix_type full
_refine_ls_number_parameters 531
_refine_ls_number_reflns 17938
_refine_ls_number_restraints 1
_refine_ls_restrained_S_all 1.043
_refine_ls_R_factor_all 0.0318
_refine_ls_R_factor_gt 0.0271
_refine_ls_shift/su_max 0.000
_refine_ls_shift/su_mean 0.000
_refine_ls_structure_factor_coef Fsqd
_refine_ls_weighting_details 'w=1/[\s^2^(Fo^2^)+(0.0196P)^2^+0.2777P] where P=(Fo^2^+2Fc^2^)/3'
_refine_ls_weighting_scheme calc
_refine_ls_wR_factor_gt 0.0505
_refine_ls_wR_factor_ref 0.0522
_reflns_Friedel_coverage 0.893
_reflns_Friedel_fraction_full 0.999
_reflns_Friedel_fraction_max 0.949
_reflns_number_gt 16530
_reflns_number_total 17938
_reflns_threshold_expression 'I > 2\s(I)'
_cod_data_source_file d1dt00277e2.cif
_cod_data_source_block ga_rem7a
_cod_depositor_comments 'Adding full bibliography for 7706966--7706972.cif.'
_cod_original_sg_symbol_H-M 'P 21'
_cod_database_code 7706968
_audit_block_refno 3568
_audit_block_usercomment 'rm40 dark red block'
_shelx_space_group_comment
;
The symmetry employed for this shelxl refinement is uniquely defined
by the following loop, which should always be used as a source of
symmetry information in preference to the above space-group names.
They are only intended as comments.
;
_reflns_odcompleteness_completeness 99.95
_reflns_odcompleteness_iscentric 1
_reflns_odcompleteness_theta 32.50
_shelxl_version_number 2018/3
_olex2_refinement_description
;
1. Fixed Uiso
 At 1.2 times of:
  All C(H) groups, All C(H,H) groups
 At 1.5 times of:
  All C(H,H,H) groups
2.a Ternary CH refined with riding coordinates:
 C1(H1), C16(H16), C17(H17), C20(H20), C51(H51), C66(H66), C67(H67), C70(H70)
2.b Secondary CH2 refined with riding coordinates:
 C2(H2A,H2B), C15(H15A,H15B), C52(H52A,H52B), C65(H65A,H65B)
2.c Aromatic/amide H refined with riding coordinates:
 C4(H4), C7(H7), C8(H8), C9(H9), C10(H10), C13(H13), C54(H54), C57(H57),
 C58(H58), C59(H59), C60(H60), C63(H63)
2.d Idealised Me refined as rotating group:
 C18(H18A,H18B,H18C), C19(H19A,H19B,H19C), C21(H21A,H21B,H21C), C22(H22A,H22B,
 H22C), C68(H68A,H68B,H68C), C69(H69A,H69B,H69C), C71(H71A,H71B,H71C), C72(H72A,
 H72B,H72C)
;
_oxdiff_exptl_absorpt_empirical_details
;
Empirical correction (ABSPACK) includes:
- Absorption correction using spherical harmonics
- Frame scaling
;
_oxdiff_exptl_absorpt_empirical_full_max 1.197
_oxdiff_exptl_absorpt_empirical_full_min 0.840

loop_
_symmetry_equiv_pos_as_xyz
'x, y, z'
'-x, y+1/2, -z'

loop_
_atom_site_label
_atom_site_type_symbol
_atom_site_fract_x
_atom_site_fract_y
_atom_site_fract_z
_atom_site_U_iso_or_equiv
_atom_site_adp_type
_atom_site_occupancy
_atom_site_site_symmetry_order
_atom_site_calc_flag
_atom_site_refinement_flags_posn
_atom_site_refinement_flags_adp
_atom_site_refinement_flags_occupancy
_atom_site_disorder_assembly
_atom_site_disorder_group
I1 I 0.72576(2) 0.33754(2) -0.03137(2) 0.02100(4) Uani 1 1 d . . . . .
Co1 Co 0.89214(3) 0.34294(3) 0.09883(2) 0.01636(6) Uani 1 1 d . . . . .
O1 O 0.9559(2) 0.69498(17) 0.10224(12) 0.0274(4) Uani 1 1 d . . . . .
O2 O 0.9677(2) -0.00072(17) 0.15968(13) 0.0315(5) Uani 1 1 d . . . . .
N1 N 0.8975(2) 0.51328(19) 0.12507(13) 0.0191(4) Uani 1 1 d . . . . .
N2 N 1.05394(17) 0.3396(2) 0.08968(12) 0.0202(4) Uani 1 1 d . . . . .
N3 N 0.9037(2) 0.18470(19) 0.14952(13) 0.0204(4) Uani 1 1 d . . . . .
C1 C 0.8028(2) 0.5914(2) 0.13780(15) 0.0242(5) Uani 1 1 d . . . . .
H1 H 0.736706 0.584457 0.089993 0.029 Uiso 1 1 calc R U . . .
C2 C 0.8564(3) 0.7125(2) 0.13703(18) 0.0287(6) Uani 1 1 d . . . . .
H2A H 0.801151 0.767172 0.103682 0.034 Uiso 1 1 calc R U . . .
H2B H 0.879472 0.744063 0.192736 0.034 Uiso 1 1 calc R U . . .
C3 C 0.9759(2) 0.5789(2) 0.10336(14) 0.0213(5) Uani 1 1 d . . . . .
C4 C 1.0813(2) 0.5471(2) 0.07994(16) 0.0238(5) Uani 1 1 d . . . . .
H4 H 1.129037 0.607587 0.066800 0.029 Uiso 1 1 calc R U . . .
C5 C 1.1163(3) 0.4355(3) 0.07559(16) 0.0226(6) Uani 1 1 d . . . . .
C6 C 1.2270(3) 0.3942(3) 0.05840(17) 0.0277(6) Uani 1 1 d . . . . .
C7 C 1.3194(3) 0.4537(4) 0.03872(19) 0.0347(8) Uani 1 1 d . . . . .
H7 H 1.319510 0.536381 0.034266 0.042 Uiso 1 1 calc R U . . .
C8 C 1.4120(3) 0.3864(4) 0.0258(2) 0.0446(10) Uani 1 1 d . . . . .
H8 H 1.475952 0.423942 0.010879 0.054 Uiso 1 1 calc R U . . .
C9 C 1.4128(3) 0.2659(4) 0.0342(2) 0.0432(10) Uani 1 1 d . . . . .
H9 H 1.477443 0.223006 0.024980 0.052 Uiso 1 1 calc R U . . .
C10 C 1.3224(3) 0.2069(4) 0.05549(19) 0.0352(8) Uani 1 1 d . . . . .
H10 H 1.324180 0.124576 0.062243 0.042 Uiso 1 1 calc R U . . .
C11 C 1.2277(3) 0.2735(3) 0.06682(17) 0.0270(6) Uani 1 1 d . . . . .
C12 C 1.1184(3) 0.2402(3) 0.08825(17) 0.0230(6) Uani 1 1 d . . . . .
C13 C 1.0841(3) 0.1318(2) 0.10726(17) 0.0258(6) Uani 1 1 d . . . . .
H13 H 1.130466 0.066663 0.099841 0.031 Uiso 1 1 calc R U . . .
C14 C 0.9827(3) 0.1115(2) 0.13755(16) 0.0235(5) Uani 1 1 d . . . . .
C15 C 0.8535(3) -0.0055(2) 0.17705(19) 0.0299(6) Uani 1 1 d . . . . .
H15A H 0.853040 -0.055034 0.225038 0.036 Uiso 1 1 calc R U . . .
H15B H 0.796691 -0.036923 0.130182 0.036 Uiso 1 1 calc R U . . .
C16 C 0.8260(3) 0.1198(2) 0.19343(16) 0.0241(5) Uani 1 1 d . . . . .
H16 H 0.851677 0.135377 0.252858 0.029 Uiso 1 1 calc R U . . .
C17 C 0.7581(2) 0.5679(3) 0.21511(18) 0.0293(6) Uani 1 1 d . . . . .
H17 H 0.711846 0.494207 0.206335 0.035 Uiso 1 1 calc R U . . .
C18 C 0.6760(4) 0.6664(4) 0.2281(3) 0.0485(10) Uani 1 1 d . . . . .
H18A H 0.637684 0.644990 0.272105 0.073 Uiso 1 1 calc R U . . .
H18B H 0.617585 0.678686 0.178130 0.073 Uiso 1 1 calc R U . . .
H18C H 0.720227 0.738494 0.242467 0.073 Uiso 1 1 calc R U . . .
C19 C 0.8537(3) 0.5503(3) 0.28914(18) 0.0384(8) Uani 1 1 d . . . . .
H19A H 0.906051 0.617541 0.295755 0.058 Uiso 1 1 calc R U . . .
H19B H 0.896811 0.479265 0.282521 0.058 Uiso 1 1 calc R U . . .
H19C H 0.820191 0.542722 0.337215 0.058 Uiso 1 1 calc R U . . .
C20 C 0.6983(3) 0.1490(3) 0.16735(17) 0.0259(6) Uani 1 1 d . . . . .
H20 H 0.676143 0.145149 0.106828 0.031 Uiso 1 1 calc R U . . .
C21 C 0.6245(3) 0.0612(3) 0.2019(2) 0.0385(8) Uani 1 1 d . . . . .
H21A H 0.640963 -0.017765 0.185163 0.058 Uiso 1 1 calc R U . . .
H21B H 0.542480 0.079031 0.181452 0.058 Uiso 1 1 calc R U . . .
H21C H 0.642785 0.066149 0.261213 0.058 Uiso 1 1 calc R U . . .
C22 C 0.6749(3) 0.2719(3) 0.1936(2) 0.0346(7) Uani 1 1 d . . . . .
H22A H 0.700147 0.278525 0.252601 0.052 Uiso 1 1 calc R U . . .
H22B H 0.591892 0.288365 0.177692 0.052 Uiso 1 1 calc R U . . .
H22C H 0.717596 0.328063 0.167385 0.052 Uiso 1 1 calc R U . . .
I51 I 0.66200(2) 0.57687(2) -0.52074(2) 0.02547(4) Uani 1 1 d . . . . .
Co51 Co 0.82317(3) 0.59615(3) -0.39029(2) 0.01745(7) Uani 1 1 d . . . . .
O51 O 0.91187(19) 0.94408(18) -0.39095(13) 0.0272(4) Uani 1 1 d . . . . .
O52 O 0.90349(17) 0.27080(17) -0.28750(12) 0.0241(4) Uani 1 1 d . . . . .
N51 N 0.83893(19) 0.7678(2) -0.36950(13) 0.0197(4) Uani 1 1 d . . . . .
N52 N 0.98397(17) 0.5807(2) -0.40004(12) 0.0192(4) Uani 1 1 d . . . . .
N53 N 0.83303(18) 0.44972(19) -0.32480(13) 0.0185(4) Uani 1 1 d . . . . .
C51 C 0.7497(2) 0.8532(2) -0.35791(15) 0.0216(5) Uani 1 1 d . . . . .
H51 H 0.684582 0.851737 -0.406661 0.026 Uiso 1 1 calc R U . . .
C52 C 0.8141(3) 0.9695(3) -0.35572(18) 0.0275(6) Uani 1 1 d . . . . .
H52A H 0.764039 1.029593 -0.387734 0.033 Uiso 1 1 calc R U . . .
H52B H 0.839727 0.997643 -0.299288 0.033 Uiso 1 1 calc R U . . .
C53 C 0.9230(2) 0.8266(2) -0.39048(14) 0.0216(5) Uani 1 1 d . . . . .
C54 C 1.0252(2) 0.7847(3) -0.41286(16) 0.0235(5) Uani 1 1 d . . . . .
H54 H 1.076773 0.840534 -0.427167 0.028 Uiso 1 1 calc R U . . .
C55 C 1.0538(2) 0.6698(3) -0.41505(15) 0.0209(5) Uani 1 1 d . . . . .
C56 C 1.1631(2) 0.6199(3) -0.42733(16) 0.0233(6) Uani 1 1 d . . . . .
C57 C 1.2632(3) 0.6711(3) -0.44175(18) 0.0291(6) Uani 1 1 d . . . . .
H57 H 1.269225 0.753399 -0.446567 0.035 Uiso 1 1 calc R U . . .
C58 C 1.3543(2) 0.5981(3) -0.44890(17) 0.0315(7) Uani 1 1 d . . . . .
H58 H 1.423120 0.630650 -0.459914 0.038 Uiso 1 1 calc R U . . .
C59 C 1.3458(3) 0.4787(3) -0.44018(17) 0.0313(7) Uani 1 1 d . . . . .
H59 H 1.409371 0.430867 -0.445488 0.038 Uiso 1 1 calc R U . . .
C60 C 1.2473(2) 0.4264(3) -0.42388(17) 0.0263(6) Uani 1 1 d . . . . .
H60 H 1.242672 0.344253 -0.417374 0.032 Uiso 1 1 calc R U . . .
C61 C 1.1556(2) 0.4996(3) -0.41749(16) 0.0227(5) Uani 1 1 d . . . . .
C62 C 1.0424(2) 0.4769(3) -0.39721(16) 0.0203(5) Uani 1 1 d . . . . .
C63 C 1.0049(2) 0.3756(2) -0.36997(16) 0.0226(5) Uani 1 1 d . . . . .
H63 H 1.043192 0.305058 -0.378063 0.027 Uiso 1 1 calc R U . . .
C64 C 0.9100(2) 0.3703(2) -0.32946(15) 0.0205(5) Uani 1 1 d . . . . .
C65 C 0.8224(2) 0.2943(2) -0.23593(17) 0.0235(5) Uani 1 1 d . . . . .
H65A H 0.863722 0.309921 -0.179483 0.028 Uiso 1 1 calc R U . . .
H65B H 0.769249 0.227548 -0.236034 0.028 Uiso 1 1 calc R U . . .
C66 C 0.7562(2) 0.4025(2) -0.27352(15) 0.0181(4) Uani 1 1 d . . . . .
H66 H 0.751892 0.459867 -0.229615 0.022 Uiso 1 1 calc R U . . .
C67 C 0.7014(2) 0.8319(3) -0.28232(14) 0.0237(5) Uani 1 1 d . . . . .
H67 H 0.767041 0.834414 -0.233925 0.028 Uiso 1 1 calc R U . . .
C68 C 0.6433(3) 0.7134(3) -0.2847(2) 0.0319(7) Uani 1 1 d . . . . .
H68A H 0.580490 0.708371 -0.332925 0.048 Uiso 1 1 calc R U . . .
H68B H 0.611745 0.703479 -0.235952 0.048 Uiso 1 1 calc R U . . .
H68C H 0.700147 0.651882 -0.286703 0.048 Uiso 1 1 calc R U . . .
C69 C 0.6157(3) 0.9286(3) -0.2735(2) 0.0373(8) Uani 1 1 d . . . . .
H69A H 0.655832 1.003960 -0.266960 0.056 Uiso 1 1 calc R U . . .
H69B H 0.583182 0.913062 -0.225827 0.056 Uiso 1 1 calc R U . . .
H69C H 0.553284 0.930694 -0.322090 0.056 Uiso 1 1 calc R U . . .
C70 C 0.6339(2) 0.3789(2) -0.32298(15) 0.0184(4) Uani 1 1 d . . . . .
H70 H 0.603177 0.453750 -0.349554 0.022 Uiso 1 1 calc R U . . .
C71 C 0.5549(2) 0.3422(3) -0.26665(16) 0.0259(5) Uani 1 1 d . . . . .
H71A H 0.582112 0.267987 -0.240499 0.039 Uiso 1 1 calc R U . . .
H71B H 0.475730 0.332797 -0.298190 0.039 Uiso 1 1 calc R U . . .
H71C H 0.556291 0.402262 -0.225131 0.039 Uiso 1 1 calc R U . . .
C72 C 0.6328(2) 0.2889(3) -0.38982(17) 0.0270(6) Uani 1 1 d . . . . .
H72A H 0.682881 0.315521 -0.425506 0.040 Uiso 1 1 calc R U . . .
H72B H 0.553622 0.279435 -0.421419 0.040 Uiso 1 1 calc R U . . .
H72C H 0.661111 0.213919 -0.365442 0.040 Uiso 1 1 calc R U . . .

loop_
_atom_site_aniso_label
_atom_site_aniso_U_11
_atom_site_aniso_U_22
_atom_site_aniso_U_33
_atom_site_aniso_U_23
_atom_site_aniso_U_13
_atom_site_aniso_U_12
I1 0.01835(7) 0.02542(8) 0.01873(7) 0.00008(7) 0.00285(5) 0.00135(7)
Co1 0.01729(14) 0.01235(14) 0.01908(13) -0.00029(14) 0.00306(11) 0.00118(14)
O1 0.0398(12) 0.0144(9) 0.0261(10) -0.0007(7) 0.0031(9) -0.0007(8)
O2 0.0416(13) 0.0154(9) 0.0335(11) 0.0025(8) -0.0007(10) 0.0056(9)
N1 0.0216(11) 0.0136(10) 0.0213(10) -0.0016(8) 0.0026(8) 0.0036(8)
N2 0.0191(9) 0.0195(9) 0.0213(9) -0.0018(10) 0.0028(7) 0.0020(10)
N3 0.0251(11) 0.0151(10) 0.0195(10) 0.0006(8) 0.0012(8) -0.0005(8)
C1 0.0274(12) 0.0176(12) 0.0252(11) -0.0033(10) 0.0001(10) 0.0095(10)
C2 0.0430(18) 0.0180(13) 0.0228(12) -0.0017(10) 0.0020(12) 0.0071(12)
C3 0.0279(12) 0.0147(11) 0.0195(10) -0.0009(10) 0.0011(9) -0.0013(10)
C4 0.0260(13) 0.0234(14) 0.0221(12) 0.0017(10) 0.0050(10) -0.0080(10)
C5 0.0211(13) 0.0299(14) 0.0161(11) -0.0009(10) 0.0026(10) -0.0022(11)
C6 0.0179(13) 0.0482(19) 0.0174(12) -0.0027(12) 0.0044(10) 0.0017(13)
C7 0.0249(15) 0.055(2) 0.0244(14) 0.0006(14) 0.0060(12) -0.0054(14)
C8 0.0214(15) 0.085(3) 0.0288(16) -0.0034(17) 0.0088(13) -0.0031(17)
C9 0.0228(16) 0.076(3) 0.0303(16) -0.0090(17) 0.0043(13) 0.0118(17)
C10 0.0240(15) 0.056(2) 0.0240(14) -0.0087(14) 0.0011(11) 0.0127(15)
C11 0.0210(14) 0.0405(17) 0.0184(12) -0.0058(12) 0.0020(10) 0.0054(12)
C12 0.0195(13) 0.0277(14) 0.0195(12) -0.0055(10) -0.0013(9) 0.0082(11)
C13 0.0290(14) 0.0212(13) 0.0243(13) -0.0048(10) -0.0011(11) 0.0109(11)
C14 0.0310(14) 0.0137(11) 0.0214(11) -0.0007(9) -0.0043(10) 0.0043(10)
C15 0.0393(17) 0.0180(13) 0.0294(14) 0.0033(11) 0.0005(12) -0.0019(12)
C16 0.0312(14) 0.0198(12) 0.0195(11) 0.0030(9) 0.0016(10) -0.0041(11)
C17 0.0277(13) 0.0245(13) 0.0380(14) -0.0035(12) 0.0120(11) 0.0074(12)
C18 0.045(2) 0.050(2) 0.054(2) -0.0025(18) 0.0183(18) 0.0252(18)
C19 0.0474(19) 0.041(2) 0.0290(14) 0.0073(13) 0.0144(13) 0.0137(15)
C20 0.0297(14) 0.0256(13) 0.0219(12) 0.0021(10) 0.0044(11) -0.0086(11)
C21 0.0416(18) 0.0359(18) 0.0391(16) 0.0078(15) 0.0111(14) -0.0143(15)
C22 0.0344(17) 0.0341(17) 0.0392(17) -0.0013(13) 0.0165(14) -0.0030(13)
I51 0.01888(7) 0.03695(11) 0.01936(7) 0.00215(8) 0.00133(6) -0.00005(8)
Co51 0.01451(14) 0.01956(17) 0.01830(14) 0.00115(13) 0.00358(11) 0.00077(13)
O51 0.0288(11) 0.0232(10) 0.0292(10) 0.0021(8) 0.0055(8) -0.0009(8)
O52 0.0231(9) 0.0224(9) 0.0287(10) 0.0062(8) 0.0098(8) 0.0052(8)
N51 0.0200(10) 0.0202(10) 0.0186(9) -0.0002(8) 0.0034(8) 0.0013(8)
N52 0.0160(9) 0.0231(11) 0.0184(8) 0.0005(9) 0.0033(7) 0.0003(9)
N53 0.0154(9) 0.0206(10) 0.0197(9) 0.0015(8) 0.0042(8) -0.0005(8)
C51 0.0242(12) 0.0201(13) 0.0196(10) 0.0004(9) 0.0023(9) 0.0042(10)
C52 0.0302(15) 0.0216(13) 0.0306(14) -0.0016(11) 0.0065(12) 0.0032(11)
C53 0.0239(11) 0.0213(13) 0.0186(10) 0.0019(10) 0.0019(8) -0.0024(11)
C54 0.0204(12) 0.0297(14) 0.0209(12) 0.0027(10) 0.0052(10) -0.0044(11)
C55 0.0183(12) 0.0301(14) 0.0147(10) 0.0007(9) 0.0042(9) -0.0013(10)
C56 0.0153(11) 0.0379(16) 0.0173(11) 0.0001(10) 0.0048(9) -0.0016(11)
C57 0.0240(14) 0.0426(18) 0.0222(13) 0.0028(12) 0.0085(11) -0.0048(13)
C58 0.0190(12) 0.053(2) 0.0247(12) 0.0021(14) 0.0095(10) -0.0041(14)
C59 0.0180(13) 0.058(2) 0.0184(12) 0.0003(13) 0.0049(10) 0.0072(13)
C60 0.0195(13) 0.0397(17) 0.0203(12) 0.0013(11) 0.0051(10) 0.0058(12)
C61 0.0180(12) 0.0345(15) 0.0159(11) 0.0007(10) 0.0044(9) 0.0015(11)
C62 0.0151(11) 0.0278(13) 0.0178(11) -0.0003(9) 0.0029(9) 0.0012(10)
C63 0.0205(12) 0.0249(13) 0.0232(12) -0.0012(10) 0.0067(10) 0.0051(10)
C64 0.0178(11) 0.0223(12) 0.0209(11) 0.0008(9) 0.0030(9) 0.0009(9)
C65 0.0211(12) 0.0251(13) 0.0262(12) 0.0068(10) 0.0095(10) 0.0033(10)
C66 0.0156(11) 0.0208(12) 0.0181(10) 0.0007(9) 0.0040(8) 0.0011(9)
C67 0.0261(12) 0.0267(13) 0.0182(10) 0.0010(11) 0.0044(9) 0.0055(12)
C68 0.0346(17) 0.0316(16) 0.0338(15) -0.0014(13) 0.0166(13) -0.0004(13)
C69 0.0404(19) 0.0349(18) 0.0395(18) -0.0017(14) 0.0150(15) 0.0110(15)
C70 0.0164(11) 0.0172(11) 0.0224(11) -0.0005(9) 0.0061(9) -0.0005(9)
C71 0.0192(11) 0.0286(13) 0.0323(12) 0.0045(13) 0.0111(9) -0.0002(12)
C72 0.0236(13) 0.0269(14) 0.0297(13) -0.0068(11) 0.0043(11) -0.0017(11)

loop_
_atom_type_symbol
_atom_type_description
_atom_type_scat_dispersion_real
_atom_type_scat_dispersion_imag
_atom_type_scat_source
C C 0.0033 0.0016 'International Tables Vol C Tables 4.2.6.8 and 6.1.1.4'
H H 0.0000 0.0000 'International Tables Vol C Tables 4.2.6.8 and 6.1.1.4'
Co Co 0.3494 0.9721 'International Tables Vol C Tables 4.2.6.8 and 6.1.1.4'
I I -0.4742 1.8119 'International Tables Vol C Tables 4.2.6.8 and 6.1.1.4'
N N 0.0061 0.0033 'International Tables Vol C Tables 4.2.6.8 and 6.1.1.4'
O O 0.0106 0.0060 'International Tables Vol C Tables 4.2.6.8 and 6.1.1.4'

loop_
_exptl_crystal_face_index_h
_exptl_crystal_face_index_k
_exptl_crystal_face_index_l
_exptl_crystal_face_perp_dist
-1 -13 -13 0.0322
1 13 13 0.0442
-1 13 -12 0.0458
1 -13 12 0.0428
15 5 3 0.0460
-16 -2 0 0.0421
9 -12 -12 0.0479
-14 -5 15 0.0586
-14 9 8 0.0517
8 13 8 0.0459

loop_
_geom_angle_atom_site_label_1
_geom_angle_atom_site_label_2
_geom_angle_atom_site_label_3
_geom_angle
_geom_angle_site_symmetry_1
_geom_angle_site_symmetry_3
_geom_angle_publ_flag
N1 Co1 I1 101.05(6) . . ?
N2 Co1 I1 120.45(6) . . ?
N2 Co1 N1 92.94(10) . . ?
N2 Co1 N3 92.13(10) . . ?
N3 Co1 I1 107.98(7) . . ?
N3 Co1 N1 142.68(10) . . ?
C3 O1 C2 106.7(2) . . ?
C14 O2 C15 105.9(2) . . ?
C1 N1 Co1 129.09(18) . . ?
C3 N1 Co1 119.41(18) . . ?
C3 N1 C1 107.3(2) . . ?
C5 N2 Co1 124.8(2) . . ?
C5 N2 C12 109.8(2) . . ?
C12 N2 Co1 125.1(2) . . ?
C14 N3 Co1 120.3(2) . . ?
C14 N3 C16 107.1(2) . . ?
C16 N3 Co1 132.05(18) . . ?
N1 C1 H1 108.7 . . ?
N1 C1 C2 102.6(2) . . ?
N1 C1 C17 115.2(2) . . ?
C2 C1 H1 108.7 . . ?
C2 C1 C17 112.7(2) . . ?
C17 C1 H1 108.7 . . ?
O1 C2 C1 104.8(2) . . ?
O1 C2 H2A 110.8 . . ?
O1 C2 H2B 110.8 . . ?
C1 C2 H2A 110.8 . . ?
C1 C2 H2B 110.8 . . ?
H2A C2 H2B 108.9 . . ?
O1 C3 C4 114.0(2) . . ?
N1 C3 O1 116.0(2) . . ?
N1 C3 C4 130.0(3) . . ?
C3 C4 H4 118.3 . . ?
C5 C4 C3 123.4(3) . . ?
C5 C4 H4 118.3 . . ?
N2 C5 C6 108.0(3) . . ?
C4 C5 N2 124.5(3) . . ?
C4 C5 C6 127.5(3) . . ?
C7 C6 C5 131.7(3) . . ?
C7 C6 C11 121.7(3) . . ?
C11 C6 C5 106.5(3) . . ?
C6 C7 H7 121.6 . . ?
C6 C7 C8 116.8(4) . . ?
C8 C7 H7 121.6 . . ?
C7 C8 H8 119.3 . . ?
C9 C8 C7 121.5(4) . . ?
C9 C8 H8 119.3 . . ?
C8 C9 H9 119.1 . . ?
C10 C9 C8 121.8(4) . . ?
C10 C9 H9 119.1 . . ?
C9 C10 H10 121.4 . . ?
C9 C10 C11 117.2(4) . . ?
C11 C10 H10 121.4 . . ?
C6 C11 C10 121.0(3) . . ?
C6 C11 C12 107.3(3) . . ?
C10 C11 C12 131.7(3) . . ?
N2 C12 C11 108.1(3) . . ?
C13 C12 N2 123.7(3) . . ?
C13 C12 C11 128.1(3) . . ?
C12 C13 H13 118.3 . . ?
C12 C13 C14 123.3(3) . . ?
C14 C13 H13 118.3 . . ?
O2 C14 C13 115.0(2) . . ?
N3 C14 O2 115.2(3) . . ?
N3 C14 C13 129.7(3) . . ?
O2 C15 H15A 110.9 . . ?
O2 C15 H15B 110.9 . . ?
O2 C15 C16 104.4(2) . . ?
H15A C15 H15B 108.9 . . ?
C16 C15 H15A 110.9 . . ?
C16 C15 H15B 110.9 . . ?
N3 C16 C15 101.7(2) . . ?
N3 C16 H16 108.8 . . ?
N3 C16 C20 115.2(2) . . ?
C15 C16 H16 108.8 . . ?
C15 C16 C20 113.3(2) . . ?
C20 C16 H16 108.8 . . ?
C1 C17 H17 107.4 . . ?
C1 C17 C18 109.7(3) . . ?
C18 C17 H17 107.4 . . ?
C19 C17 C1 113.2(2) . . ?
C19 C17 H17 107.4 . . ?
C19 C17 C18 111.4(3) . . ?
C17 C18 H18A 109.5 . . ?
C17 C18 H18B 109.5 . . ?
C17 C18 H18C 109.5 . . ?
H18A C18 H18B 109.5 . . ?
H18A C18 H18C 109.5 . . ?
H18B C18 H18C 109.5 . . ?
C17 C19 H19A 109.5 . . ?
C17 C19 H19B 109.5 . . ?
C17 C19 H19C 109.5 . . ?
H19A C19 H19B 109.5 . . ?
H19A C19 H19C 109.5 . . ?
H19B C19 H19C 109.5 . . ?
C16 C20 H20 108.3 . . ?
C16 C20 C21 111.1(2) . . ?
C16 C20 C22 110.6(2) . . ?
C21 C20 H20 108.3 . . ?
C22 C20 H20 108.3 . . ?
C22 C20 C21 110.1(3) . . ?
C20 C21 H21A 109.5 . . ?
C20 C21 H21B 109.5 . . ?
C20 C21 H21C 109.5 . . ?
H21A C21 H21B 109.5 . . ?
H21A C21 H21C 109.5 . . ?
H21B C21 H21C 109.5 . . ?
C20 C22 H22A 109.5 . . ?
C20 C22 H22B 109.5 . . ?
C20 C22 H22C 109.5 . . ?
H22A C22 H22B 109.5 . . ?
H22A C22 H22C 109.5 . . ?
H22B C22 H22C 109.5 . . ?
N51 Co51 I51 104.87(6) . . ?
N52 Co51 I51 118.25(6) . . ?
N52 Co51 N51 92.74(10) . . ?
N52 Co51 N53 91.60(9) . . ?
N53 Co51 I51 110.07(6) . . ?
N53 Co51 N51 137.41(9) . . ?
C53 O51 C52 106.5(2) . . ?
C64 O52 C65 106.0(2) . . ?
C51 N51 Co51 128.99(17) . . ?
C53 N51 Co51 120.36(19) . . ?
C53 N51 C51 107.5(2) . . ?
C55 N52 Co51 125.82(19) . . ?
C55 N52 C62 109.4(2) . . ?
C62 N52 Co51 124.68(19) . . ?
C64 N53 Co51 120.81(18) . . ?
C64 N53 C66 107.7(2) . . ?
C66 N53 Co51 131.12(16) . . ?
N51 C51 H51 109.0 . . ?
N51 C51 C52 102.2(2) . . ?
N51 C51 C67 114.2(2) . . ?
C52 C51 H51 109.0 . . ?
C67 C51 H51 109.0 . . ?
C67 C51 C52 113.1(2) . . ?
O51 C52 C51 104.7(2) . . ?
O51 C52 H52A 110.8 . . ?
O51 C52 H52B 110.8 . . ?
C51 C52 H52A 110.8 . . ?
C51 C52 H52B 110.8 . . ?
H52A C52 H52B 108.9 . . ?
O51 C53 C54 114.9(2) . . ?
N51 C53 O51 115.8(2) . . ?
N51 C53 C54 129.4(3) . . ?
C53 C54 H54 117.9 . . ?
C55 C54 C53 124.2(3) . . ?
C55 C54 H54 117.9 . . ?
N52 C55 C56 108.7(2) . . ?
C54 C55 N52 123.5(3) . . ?
C54 C55 C56 127.6(3) . . ?
C57 C56 C55 132.1(3) . . ?
C57 C56 C61 121.1(3) . . ?
C61 C56 C55 106.7(3) . . ?
C56 C57 H57 121.1 . . ?
C56 C57 C58 117.9(3) . . ?
C58 C57 H57 121.1 . . ?
C57 C58 H58 119.6 . . ?
C59 C58 C57 120.8(3) . . ?
C59 C58 H58 119.6 . . ?
C58 C59 H59 119.0 . . ?
C58 C59 C60 122.1(3) . . ?
C60 C59 H59 119.0 . . ?
C59 C60 H60 121.4 . . ?
C59 C60 C61 117.1(3) . . ?
C61 C60 H60 121.4 . . ?
C56 C61 C62 106.6(3) . . ?
C60 C61 C56 121.0(3) . . ?
C60 C61 C62 132.3(3) . . ?
N52 C62 C61 108.4(2) . . ?
C63 C62 N52 123.7(2) . . ?
C63 C62 C61 127.4(3) . . ?
C62 C63 H63 118.6 . . ?
C62 C63 C64 122.9(3) . . ?
C64 C63 H63 118.6 . . ?
O52 C64 C63 115.0(2) . . ?
N53 C64 O52 116.0(2) . . ?
N53 C64 C63 128.9(2) . . ?
O52 C65 H65A 110.9 . . ?
O52 C65 H65B 110.9 . . ?
O52 C65 C66 104.3(2) . . ?
H65A C65 H65B 108.9 . . ?
C66 C65 H65A 110.9 . . ?
C66 C65 H65B 110.9 . . ?
N53 C66 C65 102.4(2) . . ?
N53 C66 H66 109.1 . . ?
N53 C66 C70 111.8(2) . . ?
C65 C66 H66 109.1 . . ?
C65 C66 C70 115.0(2) . . ?
C70 C66 H66 109.1 . . ?
C51 C67 H67 108.4 . . ?
C51 C67 C69 109.9(2) . . ?
C68 C67 C51 111.7(2) . . ?
C68 C67 H67 108.4 . . ?
C68 C67 C69 110.1(3) . . ?
C69 C67 H67 108.4 . . ?
C67 C68 H68A 109.5 . . ?
C67 C68 H68B 109.5 . . ?
C67 C68 H68C 109.5 . . ?
H68A C68 H68B 109.5 . . ?
H68A C68 H68C 109.5 . . ?
H68B C68 H68C 109.5 . . ?
C67 C69 H69A 109.5 . . ?
C67 C69 H69B 109.5 . . ?
C67 C69 H69C 109.5 . . ?
H69A C69 H69B 109.5 . . ?
H69A C69 H69C 109.5 . . ?
H69B C69 H69C 109.5 . . ?
C66 C70 H70 107.6 . . ?
C71 C70 C66 110.0(2) . . ?
C71 C70 H70 107.6 . . ?
C72 C70 C66 112.3(2) . . ?
C72 C70 H70 107.6 . . ?
C72 C70 C71 111.4(2) . . ?
C70 C71 H71A 109.5 . . ?
C70 C71 H71B 109.5 . . ?
C70 C71 H71C 109.5 . . ?
H71A C71 H71B 109.5 . . ?
H71A C71 H71C 109.5 . . ?
H71B C71 H71C 109.5 . . ?
C70 C72 H72A 109.5 . . ?
C70 C72 H72B 109.5 . . ?
C70 C72 H72C 109.5 . . ?
H72A C72 H72B 109.5 . . ?
H72A C72 H72C 109.5 . . ?
H72B C72 H72C 109.5 . . ?

loop_
_geom_bond_atom_site_label_1
_geom_bond_atom_site_label_2
_geom_bond_distance
_geom_bond_site_symmetry_2
_geom_bond_publ_flag
I1 Co1 2.6197(3) . ?
Co1 N1 1.999(2) . ?
Co1 N2 1.954(2) . ?
Co1 N3 1.997(2) . ?
O1 C2 1.438(4) . ?
O1 C3 1.350(3) . ?
O2 C14 1.361(3) . ?
O2 C15 1.445(4) . ?
N1 C1 1.486(3) . ?
N1 C3 1.306(3) . ?
N2 C5 1.372(4) . ?
N2 C12 1.374(4) . ?
N3 C14 1.303(4) . ?
N3 C16 1.496(4) . ?
C1 H1 1.0000 . ?
C1 C2 1.527(4) . ?
C1 C17 1.533(4) . ?
C2 H2A 0.9900 . ?
C2 H2B 0.9900 . ?
C3 C4 1.434(4) . ?
C4 H4 0.9500 . ?
C4 C5 1.350(4) . ?
C5 C6 1.479(4) . ?
C6 C7 1.388(5) . ?
C6 C11 1.389(4) . ?
C7 H7 0.9500 . ?
C7 C8 1.395(5) . ?
C8 H8 0.9500 . ?
C8 C9 1.388(6) . ?
C9 H9 0.9500 . ?
C9 C10 1.376(6) . ?
C10 H10 0.9500 . ?
C10 C11 1.403(4) . ?
C11 C12 1.465(4) . ?
C12 C13 1.366(4) . ?
C13 H13 0.9500 . ?
C13 C14 1.421(4) . ?
C15 H15A 0.9900 . ?
C15 H15B 0.9900 . ?
C15 C16 1.511(4) . ?
C16 H16 1.0000 . ?
C16 C20 1.518(4) . ?
C17 H17 1.0000 . ?
C17 C18 1.535(4) . ?
C17 C19 1.509(4) . ?
C18 H18A 0.9800 . ?
C18 H18B 0.9800 . ?
C18 H18C 0.9800 . ?
C19 H19A 0.9800 . ?
C19 H19B 0.9800 . ?
C19 H19C 0.9800 . ?
C20 H20 1.0000 . ?
C20 C21 1.527(4) . ?
C20 C22 1.519(4) . ?
C21 H21A 0.9800 . ?
C21 H21B 0.9800 . ?
C21 H21C 0.9800 . ?
C22 H22A 0.9800 . ?
C22 H22B 0.9800 . ?
C22 H22C 0.9800 . ?
I51 Co51 2.5966(3) . ?
Co51 N51 2.000(2) . ?
Co51 N52 1.953(2) . ?
Co51 N53 1.999(2) . ?
O51 C52 1.440(4) . ?
O51 C53 1.352(3) . ?
O52 C64 1.353(3) . ?
O52 C65 1.452(3) . ?
N51 C51 1.483(3) . ?
N51 C53 1.311(3) . ?
N52 C55 1.370(4) . ?
N52 C62 1.372(4) . ?
N53 C64 1.301(3) . ?
N53 C66 1.484(3) . ?
C51 H51 1.0000 . ?
C51 C52 1.532(4) . ?
C51 C67 1.525(3) . ?
C52 H52A 0.9900 . ?
C52 H52B 0.9900 . ?
C53 C54 1.426(4) . ?
C54 H54 0.9500 . ?
C54 C55 1.362(4) . ?
C55 C56 1.469(4) . ?
C56 C57 1.389(4) . ?
C56 C61 1.394(4) . ?
C57 H57 0.9500 . ?
C57 C58 1.390(5) . ?
C58 H58 0.9500 . ?
C58 C59 1.382(5) . ?
C59 H59 0.9500 . ?
C59 C60 1.390(4) . ?
C60 H60 0.9500 . ?
C60 C61 1.394(4) . ?
C61 C62 1.474(4) . ?
C62 C63 1.358(4) . ?
C63 H63 0.9500 . ?
C63 C64 1.436(4) . ?
C65 H65A 0.9900 . ?
C65 H65B 0.9900 . ?
C65 C66 1.530(4) . ?
C66 H66 1.0000 . ?
C66 C70 1.533(4) . ?
C67 H67 1.0000 . ?
C67 C68 1.519(5) . ?
C67 C69 1.530(4) . ?
C68 H68A 0.9800 . ?
C68 H68B 0.9800 . ?
C68 H68C 0.9800 . ?
C69 H69A 0.9800 . ?
C69 H69B 0.9800 . ?
C69 H69C 0.9800 . ?
C70 H70 1.0000 . ?
C70 C71 1.528(3) . ?
C70 C72 1.526(4) . ?
C71 H71A 0.9800 . ?
C71 H71B 0.9800 . ?
C71 H71C 0.9800 . ?
C72 H72A 0.9800 . ?
C72 H72B 0.9800 . ?
C72 H72C 0.9800 . ?

loop_
_geom_contact_atom_site_label_1
_geom_contact_atom_site_label_2
_geom_contact_distance
_geom_contact_site_symmetry_1
_geom_contact_site_symmetry_2
_geom_contact_publ_flag
. . . . . ?

loop_
_geom_torsion_atom_site_label_1
_geom_torsion_atom_site_label_2
_geom_torsion_atom_site_label_3
_geom_torsion_atom_site_label_4
_geom_torsion
_geom_torsion_site_symmetry_1
_geom_torsion_site_symmetry_2
_geom_torsion_site_symmetry_3
_geom_torsion_site_symmetry_4
_geom_torsion_publ_flag
Co1 N1 C1 C2 -168.14(18) . . . . ?
Co1 N1 C1 C17 69.0(3) . . . . ?
Co1 N1 C3 O1 162.30(17) . . . . ?
Co1 N1 C3 C4 -17.5(4) . . . . ?
Co1 N2 C5 C4 11.9(4) . . . . ?
Co1 N2 C5 C6 -170.08(17) . . . . ?
Co1 N2 C12 C11 170.36(17) . . . . ?
Co1 N2 C12 C13 -12.0(4) . . . . ?
Co1 N3 C14 O2 -166.40(18) . . . . ?
Co1 N3 C14 C13 15.8(4) . . . . ?
Co1 N3 C16 C15 152.8(2) . . . . ?
Co1 N3 C16 C20 29.9(3) . . . . ?
O1 C3 C4 C5 -178.7(2) . . . . ?
O2 C15 C16 N3 23.4(3) . . . . ?
O2 C15 C16 C20 147.6(2) . . . . ?
N1 C1 C2 O1 15.8(3) . . . . ?
N1 C1 C17 C18 170.5(3) . . . . ?
N1 C1 C17 C19 45.4(4) . . . . ?
N1 C3 C4 C5 1.1(4) . . . . ?
N2 C5 C6 C7 178.4(3) . . . . ?
N2 C5 C6 C11 -2.7(3) . . . . ?
N2 C12 C13 C14 -5.8(4) . . . . ?
N3 C16 C20 C21 167.9(2) . . . . ?
N3 C16 C20 C22 -69.5(3) . . . . ?
C1 N1 C3 O1 3.3(3) . . . . ?
C1 N1 C3 C4 -176.5(2) . . . . ?
C2 O1 C3 N1 7.5(3) . . . . ?
C2 O1 C3 C4 -172.6(2) . . . . ?
C2 C1 C17 C18 53.2(3) . . . . ?
C2 C1 C17 C19 -71.9(3) . . . . ?
C3 O1 C2 C1 -14.5(3) . . . . ?
C3 N1 C1 C2 -11.9(3) . . . . ?
C3 N1 C1 C17 -134.8(2) . . . . ?
C3 C4 C5 N2 2.7(4) . . . . ?
C3 C4 C5 C6 -174.9(3) . . . . ?
C4 C5 C6 C7 -3.7(5) . . . . ?
C4 C5 C6 C11 175.2(3) . . . . ?
C5 N2 C12 C11 -3.6(3) . . . . ?
C5 N2 C12 C13 174.0(3) . . . . ?
C5 C6 C7 C8 -179.7(3) . . . . ?
C5 C6 C11 C10 -179.1(3) . . . . ?
C5 C6 C11 C12 0.5(3) . . . . ?
C6 C7 C8 C9 -1.5(5) . . . . ?
C6 C11 C12 N2 1.9(3) . . . . ?
C6 C11 C12 C13 -175.7(3) . . . . ?
C7 C6 C11 C10 -0.1(5) . . . . ?
C7 C6 C11 C12 179.5(3) . . . . ?
C7 C8 C9 C10 0.1(6) . . . . ?
C8 C9 C10 C11 1.3(5) . . . . ?
C9 C10 C11 C6 -1.3(5) . . . . ?
C9 C10 C11 C12 179.1(3) . . . . ?
C10 C11 C12 N2 -178.6(3) . . . . ?
C10 C11 C12 C13 3.9(5) . . . . ?
C11 C6 C7 C8 1.5(5) . . . . ?
C11 C12 C13 C14 171.4(3) . . . . ?
C12 N2 C5 C4 -174.1(3) . . . . ?
C12 N2 C5 C6 3.9(3) . . . . ?
C12 C13 C14 O2 -174.6(3) . . . . ?
C12 C13 C14 N3 3.2(5) . . . . ?
C14 O2 C15 C16 -20.9(3) . . . . ?
C14 N3 C16 C15 -18.2(3) . . . . ?
C14 N3 C16 C20 -141.2(2) . . . . ?
C15 O2 C14 N3 10.0(3) . . . . ?
C15 O2 C14 C13 -171.9(2) . . . . ?
C15 C16 C20 C21 51.3(3) . . . . ?
C15 C16 C20 C22 173.9(2) . . . . ?
C16 N3 C14 O2 5.9(3) . . . . ?
C16 N3 C14 C13 -171.9(3) . . . . ?
C17 C1 C2 O1 140.3(2) . . . . ?
Co51 N51 C51 C52 -173.05(18) . . . . ?
Co51 N51 C51 C67 64.5(3) . . . . ?
Co51 N51 C53 O51 165.72(16) . . . . ?
Co51 N51 C53 C54 -14.4(4) . . . . ?
Co51 N52 C55 C54 10.5(4) . . . . ?
Co51 N52 C55 C56 -173.39(16) . . . . ?
Co51 N52 C62 C61 172.59(16) . . . . ?
Co51 N52 C62 C63 -14.9(4) . . . . ?
Co51 N53 C64 O52 -175.07(17) . . . . ?
Co51 N53 C64 C63 8.3(4) . . . . ?
Co51 N53 C66 C65 -174.87(18) . . . . ?
Co51 N53 C66 C70 61.5(3) . . . . ?
O51 C53 C54 C55 178.9(2) . . . . ?
O52 C65 C66 N53 -18.0(3) . . . . ?
O52 C65 C66 C70 103.5(2) . . . . ?
N51 C51 C52 O51 17.8(3) . . . . ?
N51 C51 C67 C68 -60.9(3) . . . . ?
N51 C51 C67 C69 176.7(2) . . . . ?
N51 C53 C54 C55 -0.9(4) . . . . ?
N52 C55 C56 C57 -177.8(3) . . . . ?
N52 C55 C56 C61 -1.1(3) . . . . ?
N52 C62 C63 C64 -10.2(4) . . . . ?
N53 C66 C70 C71 -174.3(2) . . . . ?
N53 C66 C70 C72 61.0(3) . . . . ?
C51 N51 C53 O51 4.1(3) . . . . ?
C51 N51 C53 C54 -176.1(2) . . . . ?
C52 O51 C53 N51 8.1(3) . . . . ?
C52 O51 C53 C54 -171.7(2) . . . . ?
C52 C51 C67 C68 -177.2(2) . . . . ?
C52 C51 C67 C69 60.3(3) . . . . ?
C53 O51 C52 C51 -16.1(3) . . . . ?
C53 N51 C51 C52 -13.6(3) . . . . ?
C53 N51 C51 C67 -136.0(2) . . . . ?
C53 C54 C55 N52 3.6(4) . . . . ?
C53 C54 C55 C56 -171.7(3) . . . . ?
C54 C55 C56 C57 -1.9(5) . . . . ?
C54 C55 C56 C61 174.8(3) . . . . ?
C55 N52 C62 C61 -4.2(3) . . . . ?
C55 N52 C62 C63 168.3(3) . . . . ?
C55 C56 C57 C58 178.5(3) . . . . ?
C55 C56 C61 C60 -178.8(2) . . . . ?
C55 C56 C61 C62 -1.4(3) . . . . ?
C56 C57 C58 C59 -1.3(4) . . . . ?
C56 C61 C62 N52 3.4(3) . . . . ?
C56 C61 C62 C63 -168.7(3) . . . . ?
C57 C56 C61 C60 -1.7(4) . . . . ?
C57 C56 C61 C62 175.8(2) . . . . ?
C57 C58 C59 C60 -0.1(4) . . . . ?
C58 C59 C60 C61 0.7(4) . . . . ?
C59 C60 C61 C56 0.2(4) . . . . ?
C59 C60 C61 C62 -176.5(3) . . . . ?
C60 C61 C62 N52 -179.6(3) . . . . ?
C60 C61 C62 C63 8.3(5) . . . . ?
C61 C56 C57 C58 2.2(4) . . . . ?
C61 C62 C63 C64 160.9(3) . . . . ?
C62 N52 C55 C54 -172.8(3) . . . . ?
C62 N52 C55 C56 3.3(3) . . . . ?
C62 C63 C64 O52 -162.9(2) . . . . ?
C62 C63 C64 N53 13.7(5) . . . . ?
C64 O52 C65 C66 17.8(3) . . . . ?
C64 N53 C66 C65 12.3(3) . . . . ?
C64 N53 C66 C70 -111.4(2) . . . . ?
C65 O52 C64 N53 -11.0(3) . . . . ?
C65 O52 C64 C63 166.1(2) . . . . ?
C65 C66 C70 C71 69.5(3) . . . . ?
C65 C66 C70 C72 -55.2(3) . . . . ?
C66 N53 C64 O52 -1.3(3) . . . . ?
C66 N53 C64 C63 -178.0(3) . . . . ?
C67 C51 C52 O51 141.0(2) . . . . ?
